data_7702040
loop_
_publ_author_name
'Heindl, Claudia'
'Peresypkina, Eugenia V.'
'Virovets, Alexander V.'
'Komarov, Vladislav Yu'
'Scheer, Manfred'

_publ_section_title
;
 1,2,4-Triphospholyl anions - versatile building blocks for the formation
 of 1D, 2D and 3D assemblies.
;
_journal_issue 22
_journal_name_full 'Dalton transactions (Cambridge, England : 2003)'
_journal_page_first 10245
_journal_page_last 10252
_journal_paper_doi 10.1039/c5dt01230a
_journal_volume 44
_journal_year 2015
_chemical_compound_source 'see text'
_chemical_formula_moiety 'C20 H36 Cu7 I6 P6, C24 H48 K O6'
_chemical_formula_sum 'C44 H84 Cu7 I6 K O6 P6'
_chemical_formula_weight 2140.28
_space_group_IT_number 14
_space_group_name_Hall '-P 2ybc'
_space_group_name_H-M_alt 'P 1 21/c 1'
_symmetry_cell_setting monoclinic
_symmetry_Int_Tables_number 14
_symmetry_space_group_name_Hall '-P 2ybc'
_symmetry_space_group_name_H-M 'P 1 21/c 1'
_atom_sites_solution_hydrogens geom
_atom_sites_solution_primary direct
_atom_sites_solution_secondary difmap
_audit_update_record
;
2015-03-24 deposited with the CCDC.
2015-04-24 downloaded from the CCDC.
;
_cell_angle_alpha 90
_cell_angle_beta 90.068(2)
_cell_angle_gamma 90
_cell_formula_units_Z 4
_cell_length_a 18.0501(3)
_cell_length_b 13.3882(3)
_cell_length_c 29.8992(6)
_cell_measurement_reflns_used 20189
_cell_measurement_temperature 122.98(17)
_cell_measurement_theta_max 73.4570
_cell_measurement_theta_min 3.6160
_cell_volume 7225.4(2)
_computing_cell_refinement
;
CrysAlisPro, Agilent Technologies,
Version 1.171.36.28 (release 01-02-2013 CrysAlis171 .NET)
(compiled Feb  1 2013,16:14:44)
;
_computing_data_collection
;
CrysAlisPro, Agilent Technologies,
Version 1.171.36.28 (release 01-02-2013 CrysAlis171 .NET)
(compiled Feb  1 2013,16:14:44)
;
_computing_data_reduction
;
CrysAlisPro, Agilent Technologies,
Version 1.171.36.28 (release 01-02-2013 CrysAlis171 .NET)
(compiled Feb  1 2013,16:14:44)
;
_computing_molecular_graphics 'SXGRAPH (Farrugia, 1999)'
_computing_publication_material 'PLATON (Spek, 2003)'
_computing_structure_refinement 'SHELXL-97 (Sheldrick, 1997)'
_computing_structure_solution 'SIR-97 (Altomare, 1999)'
_diffrn_ambient_temperature 122.98(17)
_diffrn_detector_area_resol_mean 10.3546
_diffrn_measured_fraction_theta_full 0.983
_diffrn_measured_fraction_theta_max 0.947
_diffrn_measurement_device_type 'SuperNova,Single source at offset,Atlas'
_diffrn_measurement_method '\w scans'
_diffrn_radiation_monochromator mirror
_diffrn_radiation_probe x-ray
_diffrn_radiation_source 'SuperNova (Cu) X-ray Source'
_diffrn_radiation_type CuK\a
_diffrn_radiation_wavelength 1.54178
_diffrn_reflns_av_R_equivalents 0.0727
_diffrn_reflns_av_sigmaI/netI 0.0491
_diffrn_reflns_limit_h_max 21
_diffrn_reflns_limit_h_min -22
_diffrn_reflns_limit_k_max 16
_diffrn_reflns_limit_k_min -15
_diffrn_reflns_limit_l_max 31
_diffrn_reflns_limit_l_min -37
_diffrn_reflns_number 34780
_diffrn_reflns_reduction_process
;
;
_diffrn_reflns_theta_full 67.50
_diffrn_reflns_theta_max 73.79
_diffrn_reflns_theta_min 3.62
_exptl_absorpt_coefficient_mu 24.414
_exptl_absorpt_correction_T_max 0.260
_exptl_absorpt_correction_T_min 0.032
_exptl_absorpt_correction_type analytical
_exptl_absorpt_process_details
;
CrysAlisPro, Agilent Technologies,
Version 1.171.36.28 (release 01-02-2013 CrysAlis171 .NET)
(compiled Feb  1 2013,16:14:44)
Analytical numeric absorption correction using a multifaceted crystal
			model based on expressions derived by R.C. Clark & J.S. Reid.
(Clark, R. C. & Reid, J. S. (1995). Acta Cryst. A51, 887-897)
;
_exptl_crystal_colour 'dark red'
_exptl_crystal_density_diffrn 1.967
_exptl_crystal_density_method 'Not Measured'
_exptl_crystal_description block
_exptl_crystal_F_000 4104
_exptl_crystal_size_max 0.2349
_exptl_crystal_size_mid 0.2125
_exptl_crystal_size_min 0.0827
_refine_diff_density_max 3.034
_refine_diff_density_min -1.427
_refine_diff_density_rms 0.330
_refine_ls_extinction_method none
_refine_ls_goodness_of_fit_ref 1.133
_refine_ls_hydrogen_treatment constr
_refine_ls_matrix_type full
_refine_ls_number_parameters 638
_refine_ls_number_reflns 13847
_refine_ls_number_restraints 312
_refine_ls_restrained_S_all 1.120
_refine_ls_R_factor_all 0.1171
_refine_ls_R_factor_gt 0.1130
_refine_ls_shift/su_max 0.000
_refine_ls_shift/su_mean 0.000
_refine_ls_structure_factor_coef Fsqd
_refine_ls_weighting_details 'CALC W=1/[\S^2^(FO^2^)+(0.1266P)^2^+287.7659P] WHERE P=(FO^2^+2FC^2^)/3'
_refine_ls_weighting_scheme calc
_refine_ls_wR_factor_gt 0.3039
_refine_ls_wR_factor_ref 0.3063
_reflns_number_gt 12857
_reflns_number_total 13847
_reflns_threshold_expression >2\s(i)
_cod_data_source_file c5dt01230a2.cif
_cod_data_source_block 1
_cod_depositor_comments
;
The following automatic conversions were performed:

data item '_symmetry_cell_setting' value 'Monoclinic' was changed to
'monoclinic' in accordance with the
/home/saulius/struct/COD-crude-data/automatic-downloads/DataCite-retrospective/RSC/depositions/lib/dictionaries/cif_core.dic
dictionary named 'cif_core.dic' version 2.4.2 last updated on
2011-04-26.

Automatic conversion script
Id: cif_fix_values 6909 2019-04-08 15:41:33Z antanas 
;
_cod_original_sg_symbol_H-M 'P 21/c'
_cod_database_code 7702040

loop_
_symmetry_equiv_pos_site_id
_symmetry_equiv_pos_as_xyz
1 x,y,z
2 -x,1/2+y,1/2-z
3 -x,-y,-z
4 x,1/2-y,1/2+z

loop_
_atom_site_aniso_label
_atom_site_aniso_U_11
_atom_site_aniso_U_22
_atom_site_aniso_U_33
_atom_site_aniso_U_23
_atom_site_aniso_U_13
_atom_site_aniso_U_12
I1 0.0605(8) 0.0373(6) 0.0475(6) 0.0094(5) -0.0072(5) 0.0007(5)
I2 0.0597(7) 0.0374(6) 0.0477(6) -0.0099(5) -0.0093(5) 0.0001(5)
I3 0.0402(6) 0.0424(6) 0.0510(6) 0.0048(5) 0.0003(4) 0.0109(5)
I4 0.0492(11) 0.0382(9) 0.0489(14) 0.0067(10) -0.0036(10) 0.0135(6)
I5 0.0486(7) 0.0389(6) 0.0567(7) -0.0052(5) -0.0119(5) 0.0121(5)
I6 0.0416(6) 0.0406(6) 0.0511(6) -0.0043(5) -0.0164(5) 0.0107(5)
Cu1 0.0334(13) 0.0334(13) 0.0519(14) -0.0030(10) -0.0034(10) -0.0045(10)
Cu2 0.0456(15) 0.0310(13) 0.0513(14) 0.0027(10) -0.0028(11) 0.0045(11)
Cu3 0.0573(16) 0.0290(13) 0.0465(14) 0.0011(10) -0.0080(11) 0.0037(11)
Cu4 0.0450(15) 0.0303(13) 0.0543(15) -0.0044(11) -0.0121(11) 0.0044(10)
Cu5 0.0348(13) 0.0331(13) 0.0524(14) 0.0023(10) -0.0142(10) -0.0039(10)
Cu6 0.0340(13) 0.0336(13) 0.0554(15) 0.0063(11) -0.0098(10) -0.0047(10)
Cu7 0.0351(13) 0.0338(13) 0.0532(15) 0.0059(11) -0.0067(10) 0.0050(10)
P1 0.034(2) 0.028(2) 0.049(2) 0.0050(17) -0.0101(17) -0.0063(16)
P2 0.0268(19) 0.0243(19) 0.052(2) 0.0037(16) -0.0084(16) -0.0003(14)
P3 0.033(2) 0.0263(19) 0.044(2) 0.0026(16) -0.0076(16) -0.0032(15)
P4 0.031(2) 0.032(2) 0.047(2) 0.0071(17) -0.0045(16) 0.0050(16)
P5 0.030(2) 0.0228(19) 0.050(2) -0.0029(16) -0.0065(16) -0.0034(15)
P6 0.034(2) 0.0237(19) 0.044(2) -0.0022(15) -0.0084(16) -0.0037(15)
C1 0.041(9) 0.028(8) 0.041(8) 0.003(6) -0.011(7) -0.007(7)
C2 0.036(9) 0.034(9) 0.059(11) 0.015(8) -0.005(7) 0.006(7)
C3 0.050(12) 0.040(11) 0.090(16) 0.029(11) -0.016(10) 0.002(9)
C4 0.12(2) 0.066(15) 0.040(11) -0.002(10) -0.021(12) 0.034(14)
C5 0.057(13) 0.041(12) 0.107(19) 0.036(12) -0.030(12) -0.011(9)
C6 0.033(8) 0.028(8) 0.046(9) -0.008(7) -0.005(6) -0.003(6)
C7 0.033(8) 0.027(8) 0.051(9) 0.007(7) -0.009(7) -0.001(6)
C8 0.034(10) 0.073(16) 0.093(17) -0.005(13) -0.022(10) 0.018(10)
C9 0.100(19) 0.038(11) 0.074(15) 0.009(10) -0.044(13) -0.018(12)
C10 0.076(16) 0.072(15) 0.059(13) 0.026(11) -0.039(11) -0.016(12)
C11 0.028(8) 0.037(9) 0.041(8) -0.007(7) -0.007(6) -0.011(6)
C12 0.042(9) 0.033(9) 0.047(9) -0.015(7) 0.000(7) -0.003(7)
C13 0.065(14) 0.033(11) 0.104(18) -0.031(11) 0.019(12) -0.008(9)
C14 0.088(18) 0.09(2) 0.047(12) -0.023(12) -0.002(11) 0.038(15)
C15 0.043(11) 0.068(15) 0.094(17) -0.042(13) -0.015(11) 0.009(10)
C16 0.039(9) 0.019(7) 0.050(9) 0.005(6) -0.011(7) 0.001(6)
C17 0.035(9) 0.033(9) 0.052(10) 0.003(7) -0.002(7) 0.001(7)
C18 0.046(12) 0.092(19) 0.069(14) 0.004(13) -0.006(10) 0.014(12)
C19 0.061(13) 0.064(14) 0.057(12) -0.014(10) 0.005(10) -0.009(11)
C20 0.089(17) 0.024(10) 0.085(16) -0.016(10) 0.023(13) -0.014(10)
K1 0.067(4) 0.045(3) 0.060(4) 0.009(3) -0.006(3) 0.008(3)
O1 0.099(6) 0.098(6) 0.099(6) 0.0001(10) 0.0001(10) -0.0001(10)
O2 0.087(5) 0.087(5) 0.087(5) 0.0001(10) 0.0000(10) 0.0003(10)
O3 0.082(5) 0.082(5) 0.082(5) 0.0001(10) -0.0001(10) -0.0003(10)
C21 0.128(6) 0.128(6) 0.128(6) 0.0000(8) 0.0002(8) 0.0000(8)
C22 0.128(6) 0.128(6) 0.128(6) 0.0000(7) 0.0002(7) 0.0000(7)
C23 0.128(6) 0.128(6) 0.128(6) 0.0000(7) 0.0002(7) 0.0000(7)
C24 0.128(6) 0.128(6) 0.128(6) 0.0000(8) 0.0002(8) 0.0001(8)
C25 0.091(4) 0.091(4) 0.091(4) 0.0000(8) 0.0001(8) 0.0001(8)
C26 0.091(4) 0.091(4) 0.091(4) 0.0000(7) 0.0001(7) 0.0001(7)
C27 0.091(4) 0.091(4) 0.091(4) -0.0001(7) 0.0001(7) 0.0000(7)
C28 0.090(4) 0.090(4) 0.090(4) -0.0001(8) 0.0001(8) 0.0000(8)
C29 0.074(3) 0.074(3) 0.074(3) 0.0000(8) 0.0001(8) 0.0000(8)
C30 0.074(3) 0.074(3) 0.074(3) 0.0000(7) 0.0001(7) -0.0001(7)
C31 0.074(3) 0.074(3) 0.074(3) 0.0000(7) 0.0000(7) -0.0001(7)
C32 0.074(3) 0.074(3) 0.074(3) 0.0000(8) 0.0001(8) -0.0002(8)
K2 0.070(4) 0.044(3) 0.059(3) -0.011(3) -0.009(3) 0.007(3)
O4 0.103(5) 0.103(5) 0.103(5) -0.0001(8) 0.0000(8) 0.0000(8)
O5 0.077(3) 0.077(3) 0.077(3) -0.0001(7) 0.0000(7) -0.0002(7)
O6 0.094(3) 0.094(3) 0.094(3) 0.0000(7) 0.0001(7) 0.0001(7)
C33 0.137(9) 0.137(9) 0.137(9) 0.0000(8) 0.0001(8) 0.0000(8)
C34 0.137(9) 0.137(9) 0.137(9) 0.0000(8) 0.0001(8) 0.0000(8)
C35 0.103(5) 0.103(5) 0.103(5) 0.0000(8) 0.0001(8) -0.0001(8)
C36 0.103(5) 0.103(5) 0.103(5) -0.0001(7) 0.0001(7) 0.0000(7)
C37 0.077(3) 0.077(3) 0.077(3) -0.0001(7) 0.0000(7) -0.0001(7)
C38 0.077(3) 0.077(3) 0.077(3) 0.0000(7) 0.0000(7) -0.0001(7)
C39 0.077(3) 0.077(3) 0.077(3) 0.0000(7) 0.0000(7) -0.0001(7)
C40 0.077(3) 0.077(3) 0.077(3) -0.0001(7) 0.0000(7) -0.0002(7)
C41 0.094(3) 0.094(3) 0.094(3) 0.0000(7) 0.0001(7) 0.0001(7)
C42 0.094(3) 0.094(3) 0.094(3) 0.0000(7) 0.0001(7) 0.0000(7)
C43 0.094(3) 0.094(3) 0.094(3) 0.0000(7) 0.0001(7) 0.0001(7)
C44 0.094(3) 0.094(3) 0.094(3) 0.0000(7) 0.0001(7) 0.0001(7)

loop_
_atom_site_label
_atom_site_type_symbol
_atom_site_thermal_displace_type
_atom_site_fract_x
_atom_site_fract_y
_atom_site_fract_z
_atom_site_occupancy
_atom_site_U_iso_or_equiv
_atom_site_calc_flag
_atom_site_refinement_flags
I1 I Uani 0.79251(7) 0.33773(9) 0.42127(4) 1.000 0.0484(4) d .
I2 I Uani 0.70809(7) 0.66127(9) 0.42126(4) 1.000 0.0483(4) d .
I3 I Uani 0.92638(6) 0.46838(9) 0.20250(4) 1.000 0.0445(3) d .
I4 I Uani 0.93183(16) 0.2613(2) 0.31379(11) 0.900 0.0454(7) d P
I5 I Uani 0.56828(7) 0.73757(9) 0.31272(4) 1.000 0.0481(4) d .
I6 I Uani 0.57354(6) 0.53036(9) 0.20240(4) 1.000 0.0445(3) d .
I4A I Uiso 0.9344(18) 0.262(3) 0.3033(9) 0.100 0.045(7) d P
Cu1 Cu Uani 0.82267(13) 0.46415(19) 0.25722(9) 1.000 0.0396(8) d .
Cu2 Cu Uani 0.83064(15) 0.38057(19) 0.33788(9) 1.000 0.0426(8) d .
Cu3 Cu Uani 0.75013(16) 0.4996(2) 0.38271(9) 1.000 0.0443(8) d .
Cu4 Cu Uani 0.66953(15) 0.61807(19) 0.33795(9) 1.000 0.0432(8) d .
Cu5 Cu Uani 0.67689(14) 0.53471(19) 0.25725(9) 1.000 0.0401(8) d .
Cu6 Cu Uani 1.01278(14) 0.81665(19) 0.26143(9) 1.000 0.0410(8) d .
Cu7 Cu Uani 0.51279(14) 0.68187(19) 0.23853(9) 1.000 0.0407(8) d .
P1 P Uani 0.9166(2) 0.7308(3) 0.28668(15) 1.000 0.0370(12) d .
P2 P Uani 0.7735(2) 0.6299(3) 0.27984(15) 1.000 0.0344(11) d .
P3 P Uani 0.8419(2) 0.5577(3) 0.32766(14) 1.000 0.0344(11) d .
P4 P Uani 0.4168(2) 0.7684(3) 0.21308(15) 1.000 0.0367(12) d .
P5 P Uani 0.7265(2) 0.3693(3) 0.27995(14) 1.000 0.0343(11) d .
P6 P Uani 0.6584(2) 0.4417(3) 0.32763(14) 1.000 0.0339(11) d .
C1 C Uani 0.8302(9) 0.7263(12) 0.2616(6) 1.000 0.037(5) d .
C2 C Uani 0.8077(10) 0.7965(14) 0.2242(6) 1.000 0.043(6) d .
C3 C Uani 0.7231(12) 0.8024(16) 0.2196(8) 1.000 0.060(8) d .
C4 C Uani 0.8370(17) 0.7522(19) 0.1802(7) 1.000 0.075(9) d .
C5 C Uani 0.8358(13) 0.9042(16) 0.2325(9) 1.000 0.068(9) d .
C6 C Uani 0.9188(9) 0.6345(12) 0.3258(6) 1.000 0.036(5) d .
C7 C Uani 0.9876(9) 0.6144(12) 0.3559(6) 1.000 0.037(5) d .
C8 C Uani 1.0410(11) 0.5442(19) 0.3298(9) 1.000 0.067(8) d .
C9 C Uani 1.0260(15) 0.7127(16) 0.3677(8) 1.000 0.071(9) d .
C10 C Uani 0.9641(14) 0.561(2) 0.3982(7) 1.000 0.069(8) d .
C11 C Uani 0.6685(9) 0.2740(13) 0.2623(5) 1.000 0.035(5) d .
C12 C Uani 0.6922(10) 0.2014(13) 0.2243(6) 1.000 0.041(5) d .
C13 C Uani 0.6647(13) 0.0977(16) 0.2320(9) 1.000 0.067(8) d .
C14 C Uani 0.6609(16) 0.243(2) 0.1807(7) 1.000 0.075(10) d .
C15 C Uani 0.7767(12) 0.1926(19) 0.2198(9) 1.000 0.068(8) d .
C16 C Uani 0.5800(9) 0.3646(11) 0.3259(6) 1.000 0.036(5) d .
C17 C Uani 0.5132(9) 0.3821(13) 0.3556(6) 1.000 0.040(5) d .
C18 C Uani 0.4597(13) 0.452(2) 0.3305(8) 1.000 0.069(9) d .
C19 C Uani 0.5367(13) 0.4377(19) 0.3985(7) 1.000 0.061(8) d .
C20 C Uani 0.4737(14) 0.2879(15) 0.3682(8) 1.000 0.066(8) d .
K1 K Uani 0.00000 0.00000 0.50000 1.000 0.057(2) d S
O1 O Uani 0.0297(13) 0.1803(18) 0.4701(8) 1.000 0.099(3) d U
O2 O Uani 0.1295(11) -0.0560(17) 0.4672(7) 1.000 0.087(3) d U
O3 O Uani 0.0793(11) 0.0478(15) 0.5733(6) 1.000 0.082(3) d U
C21 C Uani 0.064(3) 0.214(4) 0.4309(15) 1.000 0.128(3) d U
C22 C Uani 0.050(3) 0.320(4) 0.4289(15) 1.000 0.128(3) d U
C23 C Uani 0.029(3) 0.350(4) 0.4771(15) 1.000 0.128(3) d U
C24 C Uani 0.000(3) 0.260(3) 0.4929(16) 1.000 0.128(3) d U
C25 C Uani 0.1804(18) -0.119(3) 0.4906(11) 1.000 0.091(2) d U
C26 C Uani 0.2298(18) -0.157(3) 0.4609(10) 1.000 0.091(2) d U
C27 C Uani 0.1999(18) -0.136(3) 0.4126(11) 1.000 0.091(2) d U
C28 C Uani 0.1358(18) -0.070(3) 0.4205(11) 1.000 0.090(2) d U
C29 C Uani 0.0853(16) -0.027(2) 0.6088(9) 1.000 0.0740(17) d U
C30 C Uani 0.1305(15) 0.023(2) 0.6444(9) 1.000 0.0740(17) d U
C31 C Uani 0.1743(15) 0.102(2) 0.6177(9) 1.000 0.0740(17) d U
C32 C Uani 0.1418(15) 0.111(2) 0.5746(9) 1.000 0.0740(17) d U
K2 K Uani 0.50000 0.00000 0.50000 1.000 0.0577(19) d S
O4 O Uani 0.4690(13) -0.1787(19) 0.4699(8) 1.000 0.103(3) d U
O5 O Uani 0.5796(10) 0.0459(15) 0.4263(6) 1.000 0.0770(17) d U
O6 O Uani 0.3710(12) 0.0541(18) 0.4668(7) 1.000 0.0940(17) d U
C33 C Uani 0.465(3) -0.264(4) 0.5017(16) 1.000 0.137(5) d U
C34 C Uani 0.474(3) -0.345(4) 0.4768(15) 1.000 0.137(5) d U
C35 C Uani 0.455(2) -0.322(3) 0.4274(12) 1.000 0.103(3) d U
C36 C Uani 0.437(2) -0.213(3) 0.4291(12) 1.000 0.103(3) d U
C37 C Uani 0.5867(16) -0.027(2) 0.3911(9) 1.000 0.0770(17) d U
C38 C Uani 0.6315(16) 0.021(2) 0.3564(9) 1.000 0.0770(17) d U
C39 C Uani 0.6763(16) 0.100(2) 0.3808(9) 1.000 0.0770(17) d U
C40 C Uani 0.6409(16) 0.117(2) 0.4241(9) 1.000 0.0770(17) d U
C41 C Uani 0.3647(19) 0.068(3) 0.4206(11) 1.000 0.0940(17) d U
C42 C Uani 0.3017(19) 0.137(3) 0.4121(11) 1.000 0.0940(17) d U
C43 C Uani 0.2854(19) 0.190(3) 0.4566(11) 1.000 0.0940(17) d U
C44 C Uani 0.3192(19) 0.121(3) 0.4913(11) 1.000 0.0940(17) d U
H3A H Uiso 0.71060 0.84660 0.19540 1.000 0.0900 c R
H3B H Uiso 0.70210 0.82730 0.24690 1.000 0.0900 c R
H3C H Uiso 0.70370 0.73700 0.21350 1.000 0.0900 c R
H4A H Uiso 0.82350 0.79520 0.15580 1.000 0.1110 c R
H4B H Uiso 0.81580 0.68730 0.17560 1.000 0.1110 c R
H4C H Uiso 0.89000 0.74670 0.18170 1.000 0.1110 c R
H5A H Uiso 0.82110 0.94620 0.20800 1.000 0.1020 c R
H5B H Uiso 0.88890 0.90380 0.23480 1.000 0.1020 c R
H5C H Uiso 0.81490 0.92930 0.25980 1.000 0.1020 c R
H8A H Uiso 1.01580 0.48330 0.32250 1.000 0.1000 c R
H8B H Uiso 1.08350 0.52950 0.34800 1.000 0.1000 c R
H8C H Uiso 1.05680 0.57670 0.30280 1.000 0.1000 c R
H9A H Uiso 1.04040 0.74640 0.34070 1.000 0.1060 c R
H9B H Uiso 1.06920 0.69920 0.38550 1.000 0.1060 c R
H9C H Uiso 0.99260 0.75430 0.38430 1.000 0.1060 c R
H10A H Uiso 0.93950 0.49970 0.39050 1.000 0.1030 c R
H10B H Uiso 0.93100 0.60270 0.41490 1.000 0.1030 c R
H10C H Uiso 1.00710 0.54620 0.41600 1.000 0.1030 c R
H13A H Uiso 0.68470 0.07270 0.25960 1.000 0.1010 c R
H13B H Uiso 0.68030 0.05560 0.20780 1.000 0.1010 c R
H13C H Uiso 0.61160 0.09820 0.23360 1.000 0.1010 c R
H14A H Uiso 0.67890 0.30940 0.17620 1.000 0.1150 c R
H14B H Uiso 0.60780 0.24360 0.18230 1.000 0.1150 c R
H14C H Uiso 0.67630 0.20110 0.15630 1.000 0.1150 c R
H15A H Uiso 0.79750 0.25740 0.21430 1.000 0.1020 c R
H15B H Uiso 0.78850 0.14890 0.19530 1.000 0.1020 c R
H15C H Uiso 0.79710 0.16580 0.24690 1.000 0.1020 c R
H18A H Uiso 0.48500 0.51330 0.32310 1.000 0.1040 c R
H18B H Uiso 0.41800 0.46720 0.34930 1.000 0.1040 c R
H18C H Uiso 0.44290 0.42050 0.30360 1.000 0.1040 c R
H19A H Uiso 0.56140 0.49870 0.39060 1.000 0.0910 c R
H19B H Uiso 0.56970 0.39640 0.41560 1.000 0.0910 c R
H19C H Uiso 0.49360 0.45270 0.41610 1.000 0.0910 c R
H20A H Uiso 0.45870 0.25330 0.34160 1.000 0.0990 c R
H20B H Uiso 0.43080 0.30400 0.38570 1.000 0.0990 c R
H20C H Uiso 0.50630 0.24610 0.38530 1.000 0.0990 c R
H21A H Uiso 0.04420 0.18030 0.40480 1.000 0.1530 c R
H21B H Uiso 0.11740 0.20140 0.43210 1.000 0.1530 c R
H22A H Uiso 0.00910 0.33440 0.40850 1.000 0.1530 c R
H22B H Uiso 0.09320 0.35670 0.41900 1.000 0.1530 c R
H23A H Uiso 0.07190 0.37110 0.49410 1.000 0.1530 c R
H23B H Uiso -0.00810 0.40270 0.47750 1.000 0.1530 c R
H24A H Uiso 0.01160 0.25340 0.52450 1.000 0.1530 c R
H24B H Uiso -0.05310 0.26010 0.48950 1.000 0.1530 c R
H25A H Uiso 0.20610 -0.08120 0.51340 1.000 0.1090 c R
H25B H Uiso 0.15380 -0.17320 0.50500 1.000 0.1090 c R
H26A H Uiso 0.23580 -0.22790 0.46550 1.000 0.1090 c R
H26B H Uiso 0.27760 -0.12490 0.46480 1.000 0.1090 c R
H27A H Uiso 0.23700 -0.10350 0.39430 1.000 0.1090 c R
H27B H Uiso 0.18460 -0.19770 0.39810 1.000 0.1090 c R
H28A H Uiso 0.14330 -0.00610 0.40570 1.000 0.1090 c R
H28B H Uiso 0.09090 -0.09990 0.40870 1.000 0.1090 c R
H29A H Uiso 0.11000 -0.08710 0.59790 1.000 0.0890 c R
H29B H Uiso 0.03680 -0.04570 0.62000 1.000 0.0890 c R
H30A H Uiso 0.16360 -0.02410 0.65900 1.000 0.0890 c R
H30B H Uiso 0.09900 0.05370 0.66680 1.000 0.0890 c R
H31A H Uiso 0.17250 0.16600 0.63310 1.000 0.0890 c R
H31B H Uiso 0.22570 0.08220 0.61500 1.000 0.0890 c R
H32A H Uiso 0.12700 0.17990 0.56920 1.000 0.0890 c R
H32B H Uiso 0.17710 0.09200 0.55180 1.000 0.0890 c R
H33A H Uiso 0.50350 -0.25900 0.52420 1.000 0.1640 c R
H33B H Uiso 0.41720 -0.26580 0.51650 1.000 0.1640 c R
H34A H Uiso 0.44290 -0.39870 0.48770 1.000 0.1640 c R
H34B H Uiso 0.52550 -0.36740 0.47880 1.000 0.1640 c R
H35A H Uiso 0.49660 -0.33500 0.40780 1.000 0.1240 c R
H35B H Uiso 0.41250 -0.36040 0.41740 1.000 0.1240 c R
H36A H Uiso 0.45900 -0.17850 0.40380 1.000 0.1240 c R
H36B H Uiso 0.38420 -0.20240 0.42880 1.000 0.1240 c R
H37A H Uiso 0.53830 -0.04560 0.37940 1.000 0.0930 c R
H37B H Uiso 0.61100 -0.08710 0.40210 1.000 0.0930 c R
H38A H Uiso 0.60000 0.05060 0.33370 1.000 0.0930 c R
H38B H Uiso 0.66400 -0.02760 0.34220 1.000 0.0930 c R
H39A H Uiso 0.72700 0.07800 0.38500 1.000 0.0930 c R
H39B H Uiso 0.67690 0.16180 0.36370 1.000 0.0930 c R
H40A H Uiso 0.67570 0.10460 0.44830 1.000 0.0930 c R
H40B H Uiso 0.62270 0.18460 0.42640 1.000 0.0930 c R
H41A H Uiso 0.35610 0.00480 0.40590 1.000 0.1130 c R
H41B H Uiso 0.41010 0.09680 0.40890 1.000 0.1130 c R
H42A H Uiso 0.25860 0.09980 0.40220 1.000 0.1130 c R
H42B H Uiso 0.31460 0.18520 0.38920 1.000 0.1130 c R
H43A H Uiso 0.30840 0.25560 0.45740 1.000 0.1130 c R
H43B H Uiso 0.23250 0.19760 0.46120 1.000 0.1130 c R
H44A H Uiso 0.34570 0.15950 0.51380 1.000 0.1130 c R
H44B H Uiso 0.28090 0.08250 0.50610 1.000 0.1130 c R

loop_
_atom_type_symbol
_atom_type_description
_atom_type_scat_dispersion_real
_atom_type_scat_dispersion_imag
_atom_type_scat_source
C C 0.0181 0.0091 ' International Tables Vol C Tables 4.2.6.8 and 6.1.1.4'
H H 0.0000 0.0000 ' International Tables Vol C Tables 4.2.6.8 and 6.1.1.4'
Cu Cu -1.9646 0.5888 ' International Tables Vol C Tables 4.2.6.8 and 6.1.1.4'
I I -0.3257 6.8362 ' International Tables Vol C Tables 4.2.6.8 and 6.1.1.4'
K K 0.3868 1.0657 ' International Tables Vol C Tables 4.2.6.8 and 6.1.1.4'
O O 0.0492 0.0322 ' International Tables Vol C Tables 4.2.6.8 and 6.1.1.4'
P P 0.2955 0.4335 ' International Tables Vol C Tables 4.2.6.8 and 6.1.1.4'

loop_
_geom_angle_atom_site_label_1
_geom_angle_atom_site_label_2
_geom_angle_atom_site_label_3
_geom_angle
_geom_angle_site_symmetry_1
_geom_angle_site_symmetry_3
_geom_angle_publ_flag
Cu2 I1 Cu3 58.20(9) . . yes
Cu3 I2 Cu4 58.08(9) . . yes
Cu1 I3 Cu6 91.59(9) . 2_745 yes
Cu2 I4 Cu6 110.40(13) . 2_745 yes
Cu2 I4A Cu6 115.7(15) . 2_745 yes
Cu4 I5 Cu7 110.87(9) . . yes
Cu5 I6 Cu7 91.41(9) . . yes
I3 Cu1 P2 115.34(14) . . yes
I3 Cu1 P3 116.31(13) . . yes
I3 Cu1 P5 142.24(16) . . yes
P2 Cu1 P3 50.65(14) . . yes
P2 Cu1 P5 98.37(16) . . yes
P3 Cu1 P5 97.80(17) . . yes
I1 Cu2 I4 108.63(12) . . yes
I1 Cu2 I4A 114.8(7) . . yes
I1 Cu2 P3 110.84(14) . . yes
I1 Cu2 P5 115.64(14) . . yes
I4 Cu2 P3 121.73(15) . . yes
I4 Cu2 P5 107.45(15) . . yes
I4A Cu2 P3 118.7(8) . . yes
I4A Cu2 P5 102.6(6) . . yes
P3 Cu2 P5 91.97(16) . . yes
I1 Cu3 I2 126.68(11) . . yes
I1 Cu3 P3 111.47(14) . . yes
I1 Cu3 P6 103.55(14) . . yes
I2 Cu3 P3 103.48(14) . . yes
I2 Cu3 P6 111.55(14) . . yes
P3 Cu3 P6 96.02(16) . . yes
I2 Cu4 I5 109.24(10) . . yes
I2 Cu4 P2 115.59(14) . . yes
I2 Cu4 P6 111.04(14) . . yes
I5 Cu4 P2 106.65(13) . . yes
I5 Cu4 P6 121.54(14) . . yes
P2 Cu4 P6 92.01(16) . . yes
I6 Cu5 P2 142.05(16) . . yes
I6 Cu5 P5 115.47(14) . . yes
I6 Cu5 P6 116.68(13) . . yes
P2 Cu5 P5 98.23(16) . . yes
P2 Cu5 P6 97.74(17) . . yes
P5 Cu5 P6 50.66(14) . . yes
I3 Cu6 P1 127.36(16) 2_755 . yes
I4 Cu6 P1 117.01(17) 2_755 . yes
I4A Cu6 P1 116.9(9) 2_755 . yes
I3 Cu6 I4 115.60(12) 2_755 2_755 yes
I3 Cu6 I4A 115.8(9) 2_755 2_755 yes
I5 Cu7 I6 115.72(10) . . yes
I5 Cu7 P4 116.91(16) . . yes
I6 Cu7 P4 127.37(16) . . yes
O1 K1 O3 92.9(7) . 3_556 yes
O2 K1 O3 84.3(6) . . yes
O1 K1 O2 92.7(7) 3_556 . yes
O2 K1 O2 180.00 . 3_556 yes
O2 K1 O3 95.7(6) . 3_556 yes
O1 K1 O3 92.9(7) 3_556 . yes
O2 K1 O3 95.7(6) 3_556 . yes
O3 K1 O3 180.00 . 3_556 yes
O1 K1 O2 87.3(7) 3_556 3_556 yes
O1 K1 O3 87.1(7) 3_556 3_556 yes
O2 K1 O3 84.3(6) 3_556 3_556 yes
O1 K1 O1 180.00 . 3_556 yes
O1 K1 O2 87.3(7) . . yes
O1 K1 O3 87.1(7) . . yes
O1 K1 O2 92.7(7) . 3_556 yes
O5 K2 O5 180.00 . 3_656 yes
O5 K2 O6 95.8(6) . . yes
O4 K2 O5 87.6(7) 3_656 . yes
O5 K2 O6 95.8(6) 3_656 3_656 yes
O5 K2 O6 84.2(6) . 3_656 yes
O4 K2 O6 93.8(7) 3_656 . yes
O5 K2 O6 84.2(6) 3_656 . yes
O6 K2 O6 180.00 . 3_656 yes
O4 K2 O5 92.4(7) 3_656 3_656 yes
O4 K2 O6 86.2(7) 3_656 3_656 yes
O4 K2 O4 180.00 . 3_656 yes
O4 K2 O5 87.6(7) . 3_656 yes
O4 K2 O6 93.8(7) . 3_656 yes
O4 K2 O6 86.2(7) . . yes
O4 K2 O5 92.4(7) . . yes
Cu6 P1 C6 126.6(6) . . yes
Cu6 P1 C1 125.2(6) . . yes
C1 P1 C6 106.6(8) . . yes
Cu5 P2 C1 141.2(6) . . yes
Cu5 P2 P3 113.1(2) . . yes
Cu4 P2 C1 133.7(6) . . yes
Cu4 P2 Cu5 66.61(13) . . yes
P3 P2 C1 102.0(6) . . yes
Cu1 P2 Cu4 113.04(17) . . yes
Cu1 P2 Cu5 72.00(14) . . yes
Cu1 P2 P3 64.44(16) . . yes
Cu1 P2 C1 111.6(6) . . yes
Cu4 P2 P3 86.62(19) . . yes
Cu1 P3 Cu3 108.37(17) . . yes
Cu3 P3 C6 138.6(6) . . yes
Cu1 P3 P2 64.91(17) . . yes
Cu1 P3 C6 112.7(6) . . yes
Cu2 P3 Cu3 62.97(13) . . yes
Cu2 P3 P2 119.1(2) . . yes
Cu2 P3 C6 131.3(6) . . yes
Cu1 P3 Cu2 66.20(14) . . yes
Cu3 P3 P2 101.72(19) . . yes
P2 P3 C6 100.0(6) . . yes
Cu7 P4 C11 125.4(6) . 2_655 yes
Cu7 P4 C16 126.2(6) . 2_655 yes
C11 P4 C16 106.7(8) 2_655 2_655 yes
Cu1 P5 Cu2 66.79(13) . . yes
Cu2 P5 P6 86.78(19) . . yes
Cu1 P5 Cu5 72.12(14) . . yes
Cu2 P5 C11 133.9(6) . . yes
Cu5 P5 P6 64.31(16) . . yes
Cu2 P5 Cu5 113.38(17) . . yes
Cu1 P5 P6 113.1(2) . . yes
Cu1 P5 C11 142.0(6) . . yes
Cu5 P5 C11 110.9(6) . . yes
P6 P5 C11 101.0(6) . . yes
Cu5 P6 C16 112.5(6) . . yes
P5 P6 C16 100.4(6) . . yes
Cu4 P6 C16 130.8(5) . . yes
Cu5 P6 P5 65.03(17) . . yes
Cu3 P6 Cu4 62.98(13) . . yes
Cu3 P6 Cu5 108.68(17) . . yes
Cu3 P6 P5 101.78(19) . . yes
Cu3 P6 C16 138.5(6) . . yes
Cu4 P6 Cu5 66.43(14) . . yes
Cu4 P6 P5 119.4(2) . . yes
C21 O1 C24 110(3) . . yes
K1 O1 C24 118(2) . . yes
K1 O1 C21 132(3) . . yes
K1 O2 C25 123.6(17) . . yes
K1 O2 C28 118.4(17) . . yes
C25 O2 C28 111(2) . . yes
K1 O3 C32 126.1(15) . . yes
C29 O3 C32 109(2) . . yes
K1 O3 C29 117.8(15) . . yes
C33 O4 C36 106(3) . . yes
K2 O4 C36 133(2) . . yes
K2 O4 C33 120(2) . . yes
K2 O5 C37 119.3(15) . . yes
K2 O5 C40 126.0(14) . . yes
C37 O5 C40 109.9(19) . . yes
C41 O6 C44 111(2) . . yes
K2 O6 C41 118.7(19) . . yes
K2 O6 C44 122.4(17) . . yes
P2 C1 C2 122.4(12) . . yes
P1 C1 C2 122.6(12) . . yes
P1 C1 P2 114.9(10) . . yes
C4 C2 C5 112.6(18) . . no
C3 C2 C4 106.6(18) . . no
C1 C2 C4 107.5(16) . . no
C1 C2 C3 111.3(15) . . no
C3 C2 C5 107.0(16) . . no
C1 C2 C5 111.8(16) . . no
P1 C6 C7 122.3(12) . . yes
P3 C6 C7 121.3(12) . . yes
P1 C6 P3 116.4(10) . . yes
C6 C7 C8 108.0(15) . . no
C6 C7 C9 110.2(15) . . no
C8 C7 C10 107.9(17) . . no
C6 C7 C10 109.9(15) . . no
C8 C7 C9 110.8(16) . . no
C9 C7 C10 110.0(17) . . no
P4 C11 P5 116.5(9) 2_645 . yes
P4 C11 C12 122.4(12) 2_645 . yes
P5 C11 C12 121.1(12) . . yes
C13 C12 C15 105.8(17) . . no
C11 C12 C15 112.7(16) . . no
C11 C12 C14 107.1(16) . . no
C11 C12 C13 112.1(16) . . no
C14 C12 C15 108.7(18) . . no
C13 C12 C14 110.4(18) . . no
P4 C16 P6 115.4(10) 2_645 . yes
P6 C16 C17 122.3(12) . . yes
P4 C16 C17 122.3(12) 2_645 . yes
C16 C17 C19 110.1(15) . . no
C19 C17 C20 109.1(17) . . no
C18 C17 C20 109.6(17) . . no
C16 C17 C20 113.4(15) . . no
C16 C17 C18 107.9(15) . . no
C18 C17 C19 106.5(17) . . no
C2 C3 H3B 110.00 . . no
H3B C3 H3C 109.00 . . no
H3A C3 H3C 109.00 . . no
H3A C3 H3B 109.00 . . no
C2 C3 H3C 109.00 . . no
C2 C3 H3A 109.00 . . no
C2 C4 H4B 110.00 . . no
C2 C4 H4C 109.00 . . no
C2 C4 H4A 109.00 . . no
H4B C4 H4C 110.00 . . no
H4A C4 H4B 109.00 . . no
H4A C4 H4C 109.00 . . no
H5B C5 H5C 110.00 . . no
C2 C5 H5A 109.00 . . no
C2 C5 H5B 109.00 . . no
H5A C5 H5C 110.00 . . no
H5A C5 H5B 109.00 . . no
C2 C5 H5C 109.00 . . no
C7 C8 H8A 109.00 . . no
C7 C8 H8B 110.00 . . no
H8A C8 H8B 109.00 . . no
H8A C8 H8C 110.00 . . no
C7 C8 H8C 109.00 . . no
H8B C8 H8C 109.00 . . no
C7 C9 H9C 110.00 . . no
C7 C9 H9A 109.00 . . no
C7 C9 H9B 109.00 . . no
H9B C9 H9C 109.00 . . no
H9A C9 H9B 109.00 . . no
H9A C9 H9C 109.00 . . no
H10B C10 H10C 110.00 . . no
H10A C10 H10B 110.00 . . no
C7 C10 H10C 109.00 . . no
C7 C10 H10B 110.00 . . no
H10A C10 H10C 109.00 . . no
C7 C10 H10A 109.00 . . no
C12 C13 H13B 109.00 . . no
C12 C13 H13C 109.00 . . no
H13A C13 H13B 109.00 . . no
H13A C13 H13C 110.00 . . no
H13B C13 H13C 110.00 . . no
C12 C13 H13A 109.00 . . no
C12 C14 H14A 110.00 . . no
C12 C14 H14B 109.00 . . no
H14A C14 H14C 110.00 . . no
H14A C14 H14B 110.00 . . no
H14B C14 H14C 109.00 . . no
C12 C14 H14C 109.00 . . no
C12 C15 H15B 110.00 . . no
H15A C15 H15C 109.00 . . no
C12 C15 H15A 110.00 . . no
H15A C15 H15B 109.00 . . no
H15B C15 H15C 109.00 . . no
C12 C15 H15C 110.00 . . no
C17 C18 H18A 109.00 . . no
C17 C18 H18B 110.00 . . no
H18A C18 H18B 109.00 . . no
H18A C18 H18C 109.00 . . no
C17 C18 H18C 110.00 . . no
H18B C18 H18C 110.00 . . no
C17 C19 H19C 110.00 . . no
H19A C19 H19C 109.00 . . no
H19A C19 H19B 109.00 . . no
C17 C19 H19B 110.00 . . no
H19B C19 H19C 109.00 . . no
C17 C19 H19A 109.00 . . no
C17 C20 H20C 109.00 . . no
H20B C20 H20C 110.00 . . no
H20A C20 H20B 109.00 . . no
H20A C20 H20C 109.00 . . no
C17 C20 H20B 109.00 . . no
C17 C20 H20A 109.00 . . no
O1 C21 C22 106(4) . . yes
C21 C22 C23 105(4) . . no
C22 C23 C24 101(4) . . no
O1 C24 C23 111(4) . . yes
O2 C25 C26 109(3) . . yes
C25 C26 C27 108(3) . . no
C26 C27 C28 103(3) . . no
O2 C28 C27 108(3) . . yes
O3 C29 C30 104(2) . . yes
C29 C30 C31 103(2) . . no
C30 C31 C32 108(2) . . no
O3 C32 C31 108(2) . . yes
H21A C21 H21B 108.00 . . no
O1 C21 H21A 111.00 . . no
O1 C21 H21B 110.00 . . no
C22 C21 H21A 111.00 . . no
C22 C21 H21B 110.00 . . no
C21 C22 H22A 111.00 . . no
C21 C22 H22B 112.00 . . no
C23 C22 H22A 110.00 . . no
C23 C22 H22B 111.00 . . no
H22A C22 H22B 109.00 . . no
C22 C23 H23A 112.00 . . no
C22 C23 H23B 112.00 . . no
H23A C23 H23B 109.00 . . no
C24 C23 H23A 112.00 . . no
C24 C23 H23B 111.00 . . no
H24A C24 H24B 108.00 . . no
O1 C24 H24A 109.00 . . no
O1 C24 H24B 110.00 . . no
C23 C24 H24A 109.00 . . no
C23 C24 H24B 110.00 . . no
C26 C25 H25A 110.00 . . no
C26 C25 H25B 110.00 . . no
H25A C25 H25B 108.00 . . no
O2 C25 H25B 110.00 . . no
O2 C25 H25A 110.00 . . no
C25 C26 H26A 110.00 . . no
C27 C26 H26B 110.00 . . no
C25 C26 H26B 110.00 . . no
C27 C26 H26A 110.00 . . no
H26A C26 H26B 109.00 . . no
C26 C27 H27A 111.00 . . no
C26 C27 H27B 111.00 . . no
C28 C27 H27A 111.00 . . no
C28 C27 H27B 111.00 . . no
H27A C27 H27B 109.00 . . no
O2 C28 H28A 110.00 . . no
C27 C28 H28A 110.00 . . no
C27 C28 H28B 110.00 . . no
H28A C28 H28B 108.00 . . no
O2 C28 H28B 110.00 . . no
O3 C29 H29A 111.00 . . no
C30 C29 H29A 111.00 . . no
C30 C29 H29B 111.00 . . no
O3 C29 H29B 111.00 . . no
H29A C29 H29B 108.00 . . no
C29 C30 H30A 111.00 . . no
C29 C30 H30B 111.00 . . no
C31 C30 H30A 111.00 . . no
C31 C30 H30B 112.00 . . no
H30A C30 H30B 109.00 . . no
C30 C31 H31A 110.00 . . no
C32 C31 H31B 110.00 . . no
H31A C31 H31B 108.00 . . no
C32 C31 H31A 110.00 . . no
C30 C31 H31B 110.00 . . no
O3 C32 H32B 110.00 . . no
O3 C32 H32A 110.00 . . no
H32A C32 H32B 108.00 . . no
C31 C32 H32A 110.00 . . no
C31 C32 H32B 110.00 . . no
O4 C33 C34 105(4) . . yes
C33 C34 C35 110(4) . . no
C34 C35 C36 102(3) . . no
O4 C36 C35 105(3) . . yes
O5 C37 C38 106(2) . . yes
C37 C38 C39 105(2) . . no
C38 C39 C40 108(2) . . no
O5 C40 C39 106(2) . . yes
O6 C41 C42 108(3) . . yes
C41 C42 C43 107(3) . . no
C42 C43 C44 104(3) . . no
O6 C44 C43 106(3) . . yes
O4 C33 H33A 111.00 . . no
O4 C33 H33B 111.00 . . no
C34 C33 H33A 111.00 . . no
C34 C33 H33B 110.00 . . no
H33A C33 H33B 109.00 . . no
C33 C34 H34A 110.00 . . no
C33 C34 H34B 109.00 . . no
C35 C34 H34A 110.00 . . no
C35 C34 H34B 109.00 . . no
H34A C34 H34B 108.00 . . no
C34 C35 H35A 112.00 . . no
C34 C35 H35B 111.00 . . no
C36 C35 H35A 111.00 . . no
C36 C35 H35B 111.00 . . no
H35A C35 H35B 109.00 . . no
O4 C36 H36A 110.00 . . no
O4 C36 H36B 111.00 . . no
C35 C36 H36A 110.00 . . no
C35 C36 H36B 111.00 . . no
H36A C36 H36B 109.00 . . no
O5 C37 H37A 111.00 . . no
O5 C37 H37B 111.00 . . no
C38 C37 H37A 111.00 . . no
C38 C37 H37B 111.00 . . no
H37A C37 H37B 108.00 . . no
C37 C38 H38A 111.00 . . no
C37 C38 H38B 110.00 . . no
C39 C38 H38A 111.00 . . no
C39 C38 H38B 111.00 . . no
H38A C38 H38B 109.00 . . no
C38 C39 H39A 111.00 . . no
C38 C39 H39B 110.00 . . no
C40 C39 H39A 110.00 . . no
C40 C39 H39B 110.00 . . no
H39A C39 H39B 108.00 . . no
O5 C40 H40A 110.00 . . no
O5 C40 H40B 110.00 . . no
C39 C40 H40A 110.00 . . no
C39 C40 H40B 111.00 . . no
H40A C40 H40B 109.00 . . no
O6 C41 H41A 110.00 . . no
O6 C41 H41B 110.00 . . no
C42 C41 H41A 110.00 . . no
C42 C41 H41B 110.00 . . no
H41A C41 H41B 109.00 . . no
C41 C42 H42A 110.00 . . no
C41 C42 H42B 110.00 . . no
C43 C42 H42A 110.00 . . no
C43 C42 H42B 111.00 . . no
H42A C42 H42B 109.00 . . no
C42 C43 H43A 111.00 . . no
C42 C43 H43B 111.00 . . no
C44 C43 H43A 111.00 . . no
C44 C43 H43B 111.00 . . no
H43A C43 H43B 109.00 . . no
O6 C44 H44A 111.00 . . no
O6 C44 H44B 111.00 . . no
C43 C44 H44A 110.00 . . no
C43 C44 H44B 110.00 . . no
H44A C44 H44B 108.00 . . no

loop_
_geom_bond_atom_site_label_1
_geom_bond_atom_site_label_2
_geom_bond_distance
_geom_bond_site_symmetry_2
_geom_bond_publ_flag
I1 Cu2 2.650(3) . yes
I1 Cu3 2.571(3) . yes
I2 Cu3 2.567(3) . yes
I2 Cu4 2.649(3) . yes
I3 Cu1 2.488(3) . yes
I3 Cu6 2.548(3) 2_745 yes
I4 Cu2 2.531(4) . yes
I4 Cu6 2.571(4) 2_745 yes
I4A Cu2 2.67(3) . yes
I4A Cu6 2.28(3) 2_745 yes
I5 Cu4 2.543(3) . yes
I5 Cu7 2.545(3) . yes
I6 Cu7 2.547(3) . yes
I6 Cu5 2.483(3) . yes
Cu1 P2 2.484(5) . yes
Cu1 P3 2.475(5) . yes
Cu1 P5 2.256(5) . yes
Cu2 P3 2.400(5) . yes
Cu2 P5 2.559(5) . yes
Cu3 P3 2.463(5) . yes
Cu3 P6 2.459(5) . yes
Cu4 P2 2.564(5) . yes
Cu4 P6 2.390(5) . yes
Cu5 P2 2.262(5) . yes
Cu5 P5 2.483(5) . yes
Cu5 P6 2.468(5) . yes
Cu6 P1 2.215(5) . yes
Cu7 P4 2.218(5) . yes
K1 O2 2.64(2) . yes
K1 O3 2.693(19) . yes
K1 O1 2.63(2) 3_556 yes
K1 O2 2.64(2) 3_556 yes
K1 O3 2.693(19) 3_556 yes
K1 O1 2.63(2) . yes
K2 O6 2.63(2) . yes
K2 O5 2.703(18) . yes
K2 O6 2.63(2) 3_656 yes
K2 O4 2.62(3) . yes
K2 O5 2.703(18) 3_656 yes
K2 O4 2.62(3) 3_656 yes
P1 C1 1.731(17) . yes
P1 C6 1.741(17) . yes
P2 P3 2.121(6) . yes
P2 C1 1.736(17) . yes
P3 C6 1.728(17) . yes
P4 C11 1.709(16) 2_655 yes
P4 C16 1.738(17) 2_655 yes
P5 C11 1.732(17) . yes
P5 P6 2.118(6) . yes
P6 C16 1.752(16) . yes
O1 C21 1.40(5) . yes
O1 C24 1.38(5) . yes
O2 C28 1.41(4) . yes
O2 C25 1.43(4) . yes
O3 C32 1.41(3) . yes
O3 C29 1.46(3) . yes
O4 C33 1.49(6) . yes
O4 C36 1.43(4) . yes
O5 C37 1.44(3) . yes
O5 C40 1.46(3) . yes
O6 C41 1.40(4) . yes
O6 C44 1.49(4) . yes
C1 C2 1.52(3) . no
C2 C3 1.54(3) . no
C2 C4 1.54(3) . no
C2 C5 1.55(3) . no
C6 C7 1.56(2) . no
C7 C10 1.51(3) . no
C7 C9 1.53(3) . no
C7 C8 1.56(3) . no
C11 C12 1.56(2) . no
C12 C15 1.54(3) . no
C12 C14 1.53(3) . no
C12 C13 1.49(3) . no
C16 C17 1.52(2) . no
C17 C19 1.54(3) . no
C17 C18 1.54(3) . no
C17 C20 1.50(3) . no
C3 H3B 0.9600 . no
C3 H3C 0.9600 . no
C3 H3A 0.9600 . no
C4 H4C 0.9600 . no
C4 H4A 0.9600 . no
C4 H4B 0.9600 . no
C5 H5B 0.9600 . no
C5 H5C 0.9600 . no
C5 H5A 0.9600 . no
C8 H8B 0.9600 . no
C8 H8C 0.9600 . no
C8 H8A 0.9600 . no
C9 H9C 0.9600 . no
C9 H9A 0.9600 . no
C9 H9B 0.9600 . no
C10 H10B 0.9600 . no
C10 H10C 0.9600 . no
C10 H10A 0.9600 . no
C13 H13A 0.9600 . no
C13 H13C 0.9600 . no
C13 H13B 0.9600 . no
C14 H14B 0.9600 . no
C14 H14C 0.9600 . no
C14 H14A 0.9600 . no
C15 H15B 0.9600 . no
C15 H15A 0.9600 . no
C15 H15C 0.9600 . no
C18 H18B 0.9600 . no
C18 H18A 0.9700 . no
C18 H18C 0.9600 . no
C19 H19A 0.9600 . no
C19 H19B 0.9600 . no
C19 H19C 0.9600 . no
C20 H20B 0.9600 . no
C20 H20A 0.9600 . no
C20 H20C 0.9600 . no
C21 C22 1.44(8) . no
C22 C23 1.54(7) . no
C23 C24 1.40(7) . no
C25 C26 1.36(5) . no
C26 C27 1.57(5) . no
C27 C28 1.48(5) . no
C29 C30 1.50(4) . no
C30 C31 1.54(4) . no
C31 C32 1.42(4) . no
C21 H21A 0.9700 . no
C21 H21B 0.9800 . no
C22 H22B 0.9700 . no
C22 H22A 0.9800 . no
C23 H23A 0.9700 . no
C23 H23B 0.9700 . no
C24 H24B 0.9600 . no
C24 H24A 0.9700 . no
C25 H25A 0.9700 . no
C25 H25B 0.9700 . no
C26 H26A 0.9700 . no
C26 H26B 0.9700 . no
C27 H27B 0.9700 . no
C27 H27A 0.9700 . no
C28 H28A 0.9700 . no
C28 H28B 0.9700 . no
C29 H29A 0.9800 . no
C29 H29B 0.9700 . no
C30 H30A 0.9700 . no
C30 H30B 0.9700 . no
C31 H31A 0.9700 . no
C31 H31B 0.9700 . no
C32 H32B 0.9700 . no
C32 H32A 0.9700 . no
C33 C34 1.33(7) . no
C34 C35 1.55(6) . no
C35 C36 1.50(6) . no
C37 C38 1.47(4) . no
C38 C39 1.52(4) . no
C39 C40 1.46(4) . no
C41 C42 1.49(5) . no
C42 C43 1.54(5) . no
C43 C44 1.52(5) . no
C33 H33A 0.9700 . no
C33 H33B 0.9700 . no
C34 H34A 0.9700 . no
C34 H34B 0.9800 . no
C35 H35A 0.9700 . no
C35 H35B 0.9700 . no
C36 H36A 0.9700 . no
C36 H36B 0.9600 . no
C37 H37A 0.9700 . no
C37 H37B 0.9700 . no
C38 H38A 0.9700 . no
C38 H38B 0.9700 . no
C39 H39A 0.9700 . no
C39 H39B 0.9700 . no
C40 H40A 0.9700 . no
C40 H40B 0.9700 . no
C41 H41A 0.9700 . no
C41 H41B 0.9700 . no
C42 H42A 0.9700 . no
C42 H42B 0.9700 . no
C43 H43A 0.9700 . no
C43 H43B 0.9700 . no
C44 H44A 0.9700 . no
C44 H44B 0.9700 . no

loop_
_geom_hbond_atom_site_label_D
_geom_hbond_atom_site_label_H
_geom_hbond_atom_site_label_A
_geom_hbond_distance_DH
_geom_hbond_distance_HA
_geom_hbond_distance_DA
_geom_hbond_angle_DHA
_geom_hbond_site_symmetry_A
_geom_hbond_publ_flag
C5 H5B P1 0.9600 2.8300 3.18(2) 103.00 . yes
C9 H9A P1 0.9600 2.7600 3.13(3) 104.00 . yes
C13 H13C P4 0.9600 2.8300 3.18(2) 102.00 2_645 yes
C20 H20A P4 0.9600 2.7900 3.15(2) 103.00 2_645 yes

loop_
_geom_torsion_atom_site_label_1
_geom_torsion_atom_site_label_2
_geom_torsion_atom_site_label_3
_geom_torsion_atom_site_label_4
_geom_torsion
_geom_torsion_site_symmetry_1
_geom_torsion_site_symmetry_2
_geom_torsion_site_symmetry_4
_geom_torsion_publ_flag
Cu3 I1 Cu2 I4 167.70(15) . . . no
Cu3 I1 Cu2 P3 31.47(14) . . . no
Cu2 I1 Cu3 I2 -157.97(18) . . . no
Cu2 I1 Cu3 P3 -30.72(14) . . . no
Cu3 I1 Cu2 P5 -71.45(15) . . . no
Cu2 I1 Cu3 P6 71.45(14) . . . no
Cu3 I2 Cu4 I5 168.09(14) . . . no
Cu4 I2 Cu3 P3 71.64(14) . . . no
Cu3 I2 Cu4 P2 -71.67(15) . . . no
Cu3 I2 Cu4 P6 31.38(14) . . . no
Cu4 I2 Cu3 P6 -30.52(14) . . . no
Cu4 I2 Cu3 I1 -157.98(18) . . . no
Cu6 I3 Cu1 P2 144.88(15) 2_745 . . no
Cu6 I3 Cu1 P3 88.15(15) 2_745 . . no
Cu6 I3 Cu1 P5 -64.2(3) 2_745 . . no
Cu1 I3 Cu6 P1 171.55(19) 2_755 2_755 . no
Cu6 I4 Cu2 I1 -170.33(12) 2_745 . . no
Cu6 I4 Cu2 P3 -39.8(2) 2_745 . . no
Cu6 I4 Cu2 P5 63.89(18) 2_745 . . no
Cu2 I4 Cu6 P1 175.04(17) 2_755 2_755 . no
Cu7 I5 Cu4 P2 64.38(15) . . . no
Cu7 I5 Cu4 P6 -38.71(19) . . . no
Cu7 I5 Cu4 I2 -170.04(10) . . . no
Cu4 I5 Cu7 I6 -4.22(14) . . . no
Cu4 I5 Cu7 P4 174.98(16) . . . no
Cu7 I6 Cu5 P5 144.97(15) . . . no
Cu7 I6 Cu5 P6 88.10(16) . . . no
Cu7 I6 Cu5 P2 -64.7(3) . . . no
Cu5 I6 Cu7 I5 -9.62(12) . . . no
Cu5 I6 Cu7 P4 171.27(19) . . . no
P2 Cu1 P3 C6 -90.7(6) . . . no
P5 Cu1 P3 C6 174.8(6) . . . no
I3 Cu1 P5 Cu5 -122.6(2) . . . no
P2 Cu1 P5 Cu5 31.07(15) . . . no
I3 Cu1 P2 Cu4 -178.30(14) . . . no
P3 Cu1 P2 Cu4 -74.1(2) . . . no
P5 Cu1 P2 Cu4 19.2(2) . . . no
I3 Cu1 P2 Cu5 127.98(15) . . . no
P3 Cu1 P2 Cu5 -127.8(2) . . . no
P5 Cu1 P2 Cu5 -34.53(17) . . . no
I3 Cu1 P2 P3 -104.24(17) . . . no
P5 Cu1 P2 P3 93.26(19) . . . no
I3 Cu1 P2 C1 -10.9(7) . . . no
P3 Cu1 P2 C1 93.4(7) . . . no
P5 Cu1 P2 C1 -173.4(7) . . . no
I3 Cu1 P5 Cu2 111.1(2) . . . no
P2 Cu1 P5 Cu2 -95.22(15) . . . no
P3 Cu1 P5 Cu2 -44.03(14) . . . no
P5 Cu1 P3 Cu2 48.12(15) . . . no
I3 Cu1 P3 Cu3 -163.13(13) . . . no
P3 Cu1 P5 Cu5 82.26(15) . . . no
I3 Cu1 P5 P6 -173.3(2) . . . no
P2 Cu1 P5 P6 -19.7(3) . . . no
I3 Cu1 P3 Cu2 -115.19(14) . . . no
P2 Cu1 P3 Cu2 142.58(19) . . . no
I3 Cu1 P3 C6 11.5(6) . . . no
P2 Cu1 P5 C11 132.3(10) . . . no
P2 Cu1 P3 Cu3 94.6(2) . . . no
P5 Cu1 P3 Cu3 0.2(2) . . . no
I3 Cu1 P3 P2 102.24(17) . . . no
P5 Cu1 P3 P2 -94.45(18) . . . no
I3 Cu1 P5 C11 -21.4(10) . . . no
P3 Cu1 P5 C11 -176.5(10) . . . no
P3 Cu1 P5 P6 31.5(2) . . . no
I4 Cu2 P5 Cu5 -135.63(17) . . . no
P3 Cu2 P5 P6 -71.58(19) . . . no
I4 Cu2 P5 C11 62.0(8) . . . no
P3 Cu2 P5 C11 -173.8(8) . . . no
I1 Cu2 P5 C11 -59.5(8) . . . no
I4 Cu2 P5 P6 164.20(17) . . . no
I1 Cu2 P3 Cu1 -159.05(13) . . . no
I4 Cu2 P3 Cu1 71.37(17) . . . no
I1 Cu2 P5 Cu1 159.57(14) . . . no
I4 Cu2 P5 Cu1 -78.94(15) . . . no
P3 Cu2 P5 Cu1 45.28(15) . . . no
I1 Cu2 P5 Cu5 102.89(18) . . . no
P3 Cu2 P5 Cu5 -11.4(2) . . . no
I1 Cu2 P5 P6 42.7(2) . . . no
P5 Cu2 P3 Cu3 87.12(14) . . . no
I1 Cu2 P3 P2 -120.0(2) . . . no
I4 Cu2 P3 P2 110.4(2) . . . no
P5 Cu2 P3 P2 -1.5(3) . . . no
P5 Cu2 P3 Cu1 -40.60(13) . . . no
I1 Cu2 P3 Cu3 -31.33(13) . . . no
I4 Cu2 P3 Cu3 -160.92(18) . . . no
P5 Cu2 P3 C6 -140.6(8) . . . no
I1 Cu2 P3 C6 101.0(8) . . . no
I4 Cu2 P3 C6 -28.6(9) . . . no
I2 Cu3 P6 Cu4 32.44(14) . . . no
P3 Cu3 P6 Cu4 -74.64(15) . . . no
I1 Cu3 P6 Cu5 -138.73(15) . . . no
I2 Cu3 P6 Cu5 82.18(18) . . . no
I1 Cu3 P6 Cu4 171.53(14) . . . no
P3 Cu3 P6 P5 42.5(2) . . . no
P6 Cu3 P3 Cu1 -24.9(2) . . . no
I1 Cu3 P3 Cu2 32.56(14) . . . no
I2 Cu3 P3 Cu2 171.53(14) . . . no
P3 Cu3 P6 Cu5 -24.9(2) . . . no
I1 Cu3 P6 P5 -71.4(2) . . . no
I2 Cu3 P6 P5 149.56(17) . . . no
I1 Cu3 P3 Cu1 82.26(18) . . . no
I1 Cu3 P6 C16 49.5(8) . . . no
I2 Cu3 P6 C16 -89.6(8) . . . no
P3 Cu3 P6 C16 163.3(8) . . . no
P6 Cu3 P3 C6 162.6(9) . . . no
P6 Cu3 P3 Cu2 -74.57(15) . . . no
I2 Cu3 P3 Cu1 -138.77(14) . . . no
I2 Cu3 P3 P2 -71.6(2) . . . no
P6 Cu3 P3 P2 42.3(2) . . . no
I1 Cu3 P3 C6 -90.3(9) . . . no
I2 Cu3 P3 C6 48.7(9) . . . no
I1 Cu3 P3 P2 149.46(17) . . . no
I2 Cu4 P6 Cu3 -31.20(13) . . . no
I5 Cu4 P6 Cu3 -161.77(16) . . . no
I2 Cu4 P6 Cu5 -159.13(14) . . . no
I2 Cu4 P2 Cu1 103.12(18) . . . no
I5 Cu4 P6 Cu5 70.30(16) . . . no
P2 Cu4 P6 Cu5 -40.67(13) . . . no
I2 Cu4 P6 P5 -119.8(2) . . . no
I5 Cu4 P2 C1 61.0(8) . . . no
P6 Cu4 P2 C1 -175.1(8) . . . no
I5 Cu4 P6 P5 109.6(2) . . . no
P2 Cu4 P6 P5 -1.4(3) . . . no
P2 Cu4 P6 Cu3 87.26(15) . . . no
I5 Cu4 P6 C16 -29.7(9) . . . no
P2 Cu4 P6 C16 -140.7(8) . . . no
I5 Cu4 P2 P3 164.41(16) . . . no
I5 Cu4 P2 Cu1 -135.24(16) . . . no
I2 Cu4 P2 C1 -60.6(8) . . . no
P6 Cu4 P2 Cu1 -11.4(2) . . . no
I2 Cu4 P6 C16 100.9(8) . . . no
I5 Cu4 P2 Cu5 -78.60(14) . . . no
P6 Cu4 P2 Cu5 45.24(15) . . . no
I2 Cu4 P2 P3 42.8(2) . . . no
P6 Cu4 P2 P3 -71.75(19) . . . no
I2 Cu4 P2 Cu5 159.77(14) . . . no
I6 Cu5 P2 Cu1 -122.2(2) . . . no
P5 Cu5 P2 Cu1 30.99(15) . . . no
P6 Cu5 P5 C11 92.5(6) . . . no
P2 Cu5 P5 C11 -174.2(6) . . . no
P5 Cu5 P2 Cu4 -95.09(15) . . . no
I6 Cu5 P6 C16 10.9(6) . . . no
P6 Cu5 P2 Cu4 -43.90(14) . . . no
I6 Cu5 P6 Cu4 -115.38(15) . . . no
P2 Cu5 P6 Cu4 48.15(15) . . . no
P5 Cu5 P6 Cu4 142.48(19) . . . no
I6 Cu5 P6 P5 102.14(17) . . . no
P2 Cu5 P6 P5 -94.33(19) . . . no
I6 Cu5 P6 Cu3 -163.25(14) . . . no
P2 Cu5 P6 Cu3 0.3(2) . . . no
P5 Cu5 P6 Cu3 94.6(2) . . . no
P2 Cu5 P5 Cu2 19.3(2) . . . no
P6 Cu5 P5 Cu2 -74.0(2) . . . no
I6 Cu5 P5 P6 -104.64(18) . . . no
P2 Cu5 P5 P6 93.28(19) . . . no
I6 Cu5 P5 C11 -12.1(6) . . . no
I6 Cu5 P2 Cu4 111.8(2) . . . no
P6 Cu5 P2 C1 -175.5(9) . . . no
P2 Cu5 P6 C16 174.4(6) . . . no
I6 Cu5 P2 P3 -173.0(2) . . . no
P5 Cu5 P2 P3 -19.8(3) . . . no
P6 Cu5 P2 P3 31.4(3) . . . no
I6 Cu5 P2 C1 -19.9(10) . . . no
P5 Cu5 P2 C1 133.3(9) . . . no
P6 Cu5 P2 Cu1 82.18(15) . . . no
P6 Cu5 P5 Cu1 -127.8(2) . . . no
I6 Cu5 P5 Cu2 -178.62(14) . . . no
P5 Cu5 P6 C16 -91.3(6) . . . no
I6 Cu5 P5 Cu1 127.57(15) . . . no
P2 Cu5 P5 Cu1 -34.51(17) . . . no
I4 Cu6 P1 C6 97.6(8) 2_755 . . no
I3 Cu6 P1 C1 112.5(7) 2_755 . . no
I3 Cu6 P1 C6 -84.2(8) 2_755 . . no
I4 Cu6 P1 C1 -65.7(7) 2_755 . . no
I6 Cu7 P4 C11 113.2(7) . . 2_655 no
I5 Cu7 P4 C16 96.9(7) . . 2_655 no
I6 Cu7 P4 C16 -84.0(7) . . 2_655 no
I5 Cu7 P4 C11 -65.9(7) . . 2_655 no
O1 K1 O3 C32 146.8(19) 3_556 . . no
O2 K1 O3 C32 54.4(19) . . . no
O1 K1 O2 C28 -76(2) . . . no
O1 K1 O3 C32 -33.2(19) . . . no
O1 K1 O2 C28 104(2) 3_556 . . no
O3 K1 O2 C28 16(2) 3_556 . . no
O1 K1 O3 C29 178.7(17) . . . no
O2 K1 O3 C29 -93.7(17) . . . no
O1 K1 O3 C29 -1.3(17) 3_556 . . no
O2 K1 O3 C29 86.3(17) 3_556 . . no
O3 K1 O2 C28 -164(2) . . . no
O3 K1 O1 C24 -66(3) . . . no
O2 K1 O1 C24 30(3) 3_556 . . no
O3 K1 O1 C24 114(3) 3_556 . . no
O1 K1 O2 C25 136(2) . . . no
O3 K1 O2 C25 49(2) . . . no
O1 K1 O2 C25 -44(2) 3_556 . . no
O3 K1 O2 C25 -131(2) 3_556 . . no
O3 K1 O1 C21 123(3) . . . no
O2 K1 O1 C21 -142(3) 3_556 . . no
O3 K1 O1 C21 -57(3) 3_556 . . no
O2 K1 O1 C24 -151(3) . . . no
O2 K1 O3 C32 -125.6(19) 3_556 . . no
O2 K1 O1 C21 39(3) . . . no
O5 K2 O4 C36 -54(3) . . . no
O6 K2 O4 C33 59(3) 3_656 . . no
O5 K2 O4 C33 144(3) . . . no
O6 K2 O4 C33 -121(3) . . . no
O6 K2 O4 C36 42(3) . . . no
O4 K2 O5 C40 -152.6(19) . . . no
O6 K2 O5 C40 121.0(19) . . . no
O5 K2 O4 C33 -36(3) 3_656 . . no
O4 K2 O6 C44 -43(2) 3_656 . . no
O5 K2 O4 C36 126(3) 3_656 . . no
O4 K2 O5 C40 27.4(19) 3_656 . . no
O6 K2 O5 C40 -59.0(19) 3_656 . . no
O4 K2 O6 C41 -77(2) . . . no
O5 K2 O6 C41 15(2) . . . no
O4 K2 O6 C41 103(2) 3_656 . . no
O4 K2 O5 C37 0.3(18) . . . no
O6 K2 O5 C37 93.9(17) 3_656 . . no
O6 K2 O4 C36 -138(3) 3_656 . . no
O4 K2 O5 C37 -179.7(18) 3_656 . . no
O5 K2 O6 C41 -165(2) 3_656 . . no
O5 K2 O6 C44 50(2) 3_656 . . no
O5 K2 O6 C44 -131(2) . . . no
O6 K2 O5 C37 -86.1(17) . . . no
O4 K2 O6 C44 138(2) . . . no
C1 P1 C6 P3 3.8(13) . . . no
C6 P1 C1 C2 -177.8(14) . . . no
C6 P1 C1 P2 -2.0(12) . . . no
Cu6 P1 C6 P3 -162.1(6) . . . no
Cu6 P1 C1 C2 -11.7(17) . . . no
Cu6 P1 C1 P2 164.1(6) . . . no
Cu6 P1 C6 C7 14.8(17) . . . no
C1 P1 C6 C7 -179.4(13) . . . no
Cu1 P2 P3 Cu2 -39.54(19) . . . no
Cu1 P2 P3 C6 110.5(6) . . . no
Cu4 P2 P3 Cu1 117.57(15) . . . no
Cu1 P2 C1 P1 -67.1(11) . . . no
Cu1 P2 P3 Cu3 -104.97(17) . . . no
Cu5 P2 P3 Cu2 15.3(3) . . . no
Cu5 P2 P3 Cu3 -50.2(3) . . . no
C1 P2 P3 Cu1 -108.4(6) . . . no
C1 P2 P3 Cu2 -147.9(6) . . . no
C1 P2 P3 Cu3 146.7(6) . . . no
C1 P2 P3 C6 2.1(9) . . . no
P3 P2 C1 C2 175.7(13) . . . no
Cu4 P2 C1 P1 96.8(10) . . . no
Cu5 P2 C1 P1 -154.9(5) . . . no
P3 P2 C1 P1 -0.1(10) . . . no
Cu4 P2 P3 Cu2 78.0(2) . . . no
Cu4 P2 P3 Cu3 12.60(18) . . . no
Cu4 P2 P3 C6 -132.0(6) . . . no
Cu1 P2 C1 C2 108.7(13) . . . no
Cu5 P2 P3 Cu1 54.80(19) . . . no
Cu5 P2 C1 C2 21(2) . . . no
Cu5 P2 P3 C6 165.3(6) . . . no
Cu4 P2 C1 C2 -87.4(16) . . . no
P2 P3 C6 C7 179.5(12) . . . no
Cu1 P3 C6 C7 -113.6(13) . . . no
Cu1 P3 C6 P1 63.3(10) . . . no
P2 P3 C6 P1 -3.6(10) . . . no
Cu3 P3 C6 C7 58.7(17) . . . no
Cu2 P3 C6 P1 140.9(6) . . . no
Cu3 P3 C6 P1 -124.4(8) . . . no
Cu2 P3 C6 C7 -36.0(17) . . . no
C16 P4 C11 P5 -1.3(12) . 2_645 . no
Cu7 P4 C11 P5 164.3(5) 2_645 2_645 . no
Cu7 P4 C16 P6 -162.4(5) 2_645 2_645 . no
Cu7 P4 C11 C12 -12.7(17) 2_645 2_645 . no
C11 P4 C16 C17 -178.3(13) . 2_645 . no
C11 P4 C16 P6 3.1(12) . 2_645 . no
C16 P4 C11 C12 -178.3(13) . 2_645 . no
Cu7 P4 C16 C17 16.2(17) 2_645 2_645 . no
Cu1 P5 P6 Cu3 -50.4(3) . . . no
Cu2 P5 P6 C16 -132.0(6) . . . no
Cu1 P5 P6 Cu5 54.86(19) . . . no
Cu2 P5 C11 C12 -87.3(14) . . . no
Cu1 P5 P6 C16 164.9(6) . . . no
P6 P5 C11 P4 -0.5(10) . . 2_645 no
Cu5 P5 P6 Cu3 -105.30(17) . . . no
Cu5 P5 P6 Cu4 -39.83(19) . . . no
Cu2 P5 P6 Cu3 12.61(18) . . . no
Cu1 P5 C11 C12 22.6(19) . . . no
Cu1 P5 P6 Cu4 15.0(3) . . . no
C11 P5 P6 C16 2.1(8) . . . no
Cu5 P5 P6 C16 110.1(6) . . . no
C11 P5 P6 Cu3 146.7(6) . . . no
Cu5 P5 C11 C12 110.0(13) . . . no
Cu2 P5 P6 Cu5 117.91(15) . . . no
P6 P5 C11 C12 176.5(12) . . . no
Cu2 P5 P6 Cu4 78.1(2) . . . no
C11 P5 P6 Cu4 -147.8(6) . . . no
C11 P5 P6 Cu5 -108.0(6) . . . no
Cu1 P5 C11 P4 -154.4(5) . . 2_645 no
Cu2 P5 C11 P4 95.7(11) . . 2_645 no
Cu5 P5 C11 P4 -67.0(10) . . 2_645 no
P5 P6 C16 P4 -3.2(10) . . 2_645 no
Cu5 P6 C16 C17 -114.6(13) . . . no
Cu5 P6 C16 P4 64.0(10) . . 2_645 no
P5 P6 C16 C17 178.2(13) . . . no
Cu4 P6 C16 C17 -37.0(18) . . . no
Cu4 P6 C16 P4 141.6(6) . . 2_645 no
Cu3 P6 C16 P4 -124.4(8) . . 2_645 no
Cu3 P6 C16 C17 57.0(17) . . . no
C24 O1 C21 C22 -4(5) . . . no
K1 O1 C21 C22 168(3) . . . no
K1 O1 C24 C23 172(3) . . . no
C21 O1 C24 C23 -16(5) . . . no
K1 O2 C28 C27 -158(2) . . . no
C28 O2 C25 C26 13(4) . . . no
K1 O2 C25 C26 162(2) . . . no
C25 O2 C28 C27 -7(4) . . . no
C29 O3 C32 C31 -20(3) . . . no
K1 O3 C29 C30 -178.7(15) . . . no
K1 O3 C32 C31 -169.8(16) . . . no
C32 O3 C29 C30 28(3) . . . no
C36 O4 C33 C34 34(5) . . . no
K2 O4 C33 C34 -159(3) . . . no
K2 O4 C36 C35 164(2) . . . no
C33 O4 C36 C35 -32(4) . . . no
K2 O5 C40 C39 167.7(16) . . . no
C40 O5 C37 C38 -24(3) . . . no
C37 O5 C40 C39 13(3) . . . no
K2 O5 C37 C38 179.2(16) . . . no
C41 O6 C44 C43 -7(4) . . . no
K2 O6 C41 C42 -156(2) . . . no
C44 O6 C41 C42 -7(4) . . . no
K2 O6 C44 C43 141(2) . . . no
P2 C1 C2 C3 25(2) . . . no
P1 C1 C2 C5 -40(2) . . . no
P2 C1 C2 C5 144.3(15) . . . no
P2 C1 C2 C4 -91.8(19) . . . no
P1 C1 C2 C4 83.7(19) . . . no
P1 C1 C2 C3 -159.9(14) . . . no
P3 C6 C7 C10 -28(2) . . . no
P3 C6 C7 C8 89.6(17) . . . no
P1 C6 C7 C10 155.4(15) . . . no
P3 C6 C7 C9 -149.3(15) . . . no
P1 C6 C7 C8 -87.1(17) . . . no
P1 C6 C7 C9 34(2) . . . no
P5 C11 C12 C13 144.4(15) . . . no
P4 C11 C12 C15 -158.1(15) 2_645 . . no
P5 C11 C12 C15 25(2) . . . no
P4 C11 C12 C13 -39(2) 2_645 . . no
P5 C11 C12 C14 -94.4(18) . . . no
P4 C11 C12 C14 82.4(19) 2_645 . . no
P4 C16 C17 C20 33(2) 2_645 . . no
P4 C16 C17 C19 155.5(14) 2_645 . . no
P6 C16 C17 C19 -26(2) . . . no
P4 C16 C17 C18 -88.6(18) 2_645 . . no
P6 C16 C17 C18 89.9(18) . . . no
P6 C16 C17 C20 -148.5(15) . . . no
O1 C21 C22 C23 19(5) . . . no
C21 C22 C23 C24 -27(5) . . . no
C22 C23 C24 O1 26(5) . . . no
O2 C25 C26 C27 -13(4) . . . no
C25 C26 C27 C28 8(4) . . . no
C26 C27 C28 O2 -1(4) . . . no
O3 C29 C30 C31 -24(3) . . . no
C29 C30 C31 C32 14(3) . . . no
C30 C31 C32 O3 3(3) . . . no
O4 C33 C34 C35 -21(5) . . . no
C33 C34 C35 C36 2(5) . . . no
C34 C35 C36 O4 19(4) . . . no
O5 C37 C38 C39 25(3) . . . no
C37 C38 C39 C40 -17(3) . . . no
C38 C39 C40 O5 3(3) . . . no
O6 C41 C42 C43 18(4) . . . no
C41 C42 C43 C44 -21(4) . . . no
C42 C43 C44 O6 17(3) . . . no
